data_2009831
loop_
_publ_author_name
'Atria, A.M.'
'Baggio, R.F.'
'Espinosa, N.'
'Garland, M.T.'
'Manzur, J.'
'Moreno, Y.'
'Spodine, E.'

_publ_section_title
;Dichloro- and
 dibromo[<i>N</i>-(2-pyridylmethylidene)-2-thienylmethylamine-<i>N</i>,<i>N</i>']copper(II)
 complexes, [CuCl~2~(C~11~H~10~N~2~S)] and [CuBr~2~(C~11~H~10~N~2~S)]
;
_journal_issue 7
_journal_name_full 'Acta Crystallographica Section C'
_journal_page_first 1066
_journal_page_last 1069
_journal_paper_doi 10.1107/S0108270193012181
_journal_volume 50
_journal_year 1994
_chemical_formula_moiety '[Cu Cl2  (C11 H11 N2 S)]'
_chemical_formula_sum 'C11 H11 Cl2 Cu N2 S'
_chemical_formula_weight 336.7
_chemical_name_systematic
;
Dichoro 2[N-(2-thienylmethyl)imino methyl]pyridine copper(II)
;
_space_group_IT_number 2
_symmetry_cell_setting triclinic
_symmetry_space_group_name_Hall '-P 1'
_symmetry_space_group_name_H-M 'P -1'
_cell_angle_alpha 79.210(10)
_cell_angle_beta 75.270(10)
_cell_angle_gamma 67.920(10)
_cell_formula_units_Z 2
_cell_length_a 8.1150(10)
_cell_length_b 8.7720(10)
_cell_length_c 10.2260(10)
_cell_measurement_reflns_used 25
_cell_measurement_temperature 293
_cell_measurement_theta_max 10
_cell_measurement_theta_min 5
_cell_volume 648.96(14)
_computing_cell_refinement P3/P4-PC
_computing_data_collection 'P3/P4-PC (Siemens, 1991)'
_computing_data_reduction 'XDISK in SHELXTL-Plus (Sheldrick,1991)'
_computing_molecular_graphics 'XP in SHELXTL-Plus'
_computing_publication_material 'XPUBL in SHELXTL-Plus'
_computing_structure_refinement 'XLS in SHELXTL-Plus'
_computing_structure_solution 'XS in SHELXTL-Plus'
_diffrn_ambient_temperature 293
_diffrn_measurement_device 'Siemens R3m'
_diffrn_measurement_method \q/2\q
_diffrn_radiation_monochromator graphite
_diffrn_radiation_source 'X-ray tube'
_diffrn_radiation_type 'Mo K\a'
_diffrn_radiation_wavelength 0.71073
_diffrn_reflns_av_R_equivalents 0.0115
_diffrn_reflns_limit_h_max 8
_diffrn_reflns_limit_h_min 0
_diffrn_reflns_limit_k_max 9
_diffrn_reflns_limit_k_min -8
_diffrn_reflns_limit_l_max 11
_diffrn_reflns_limit_l_min -10
_diffrn_reflns_number 2396
_diffrn_reflns_reduction_process 1707
_diffrn_reflns_theta_max 22.5
_diffrn_reflns_theta_min 1.5
_diffrn_standards_decay_% 0
_diffrn_standards_interval_count 48
_diffrn_standards_number 2
_exptl_absorpt_coefficient_mu 2.231
_exptl_absorpt_correction_type none
_exptl_crystal_colour green
_exptl_crystal_density_diffrn 1.723
_exptl_crystal_description needles
_exptl_crystal_F_000 338
_exptl_crystal_size_max .50
_exptl_crystal_size_mid .20
_exptl_crystal_size_min .10
_refine_diff_density_max .28
_refine_diff_density_min -.54
_refine_ls_goodness_of_fit_obs 1.02
_refine_ls_hydrogen_treatment noref
_refine_ls_matrix_type full
_refine_ls_number_constraints 22
_refine_ls_number_parameters 200
_refine_ls_number_reflns 1563
_refine_ls_number_restraints 0
_refine_ls_R_factor_all 2.93
_refine_ls_R_factor_obs 0.027
_refine_ls_shift/esd_max 0.96
_refine_ls_shift/esd_mean 0.03
_refine_ls_structure_factor_coef F
_refine_ls_weighting_details 'w = 1/[\s^2^(F) + 0.0022F^2^]'
_refine_ls_weighting_scheme calc
_refine_ls_wR_factor_all 4.53
_refine_ls_wR_factor_obs 0.044
_reflns_number_observed 1563
_reflns_number_total 1707
_reflns_observed_criterion F>4.0\s(F)
_cod_data_source_file as1080.cif
_cod_data_source_block 2
_cod_depositor_comments
;
The following automatic conversions were performed:

'_refine_ls_weighting_scheme' value 'calc w = 1/[\s^2^(F) +
0.0022F^2^]' was changed to 'calc'. New tag
'_refine_ls_weighting_details' was created. The value of the new tag
was set to 'w = 1/[\s^2^(F) + 0.0022F^2^]'.

Automatic conversion script
Id: cif_fix_values 3143 2015-03-26 13:38:13Z robertas 
;
_cod_original_cell_volume 649.0(2)
_cod_database_code 2009831

loop_
_symmetry_equiv_pos_as_xyz
+X,+Y,+Z
-X,-Y,-Z

loop_
_atom_site_aniso_label
_atom_site_aniso_U_11
_atom_site_aniso_U_22
_atom_site_aniso_U_33
_atom_site_aniso_U_12
_atom_site_aniso_U_13
_atom_site_aniso_U_23
_atom_site_aniso_type_symbol
Cu .0290(10) .0280(10) .0370(10) -.0060(10) -.0050(10) .0030(10) Cu
Cl(1) .0350(10) .0270(10) .0520(10) -.0020(10) -.0080(10) -.0050(10) Cl
Cl(2) .0500(10) .0440(10) .0480(10) -.0170(10) -.0120(10) .0160(10) Cl
N(1) .0320(10) .0330(10) .0330(10) -.0090(10) -.0030(10) -.0010(10) N
N(2) .0300(10) .0290(10) .0370(10) -0.090(10) -.0040(10) -.0010(10) N
C(1) .041(2) .046(2) .047(2) -.013(2) -.001(2) -.004(2) C
C(2) .054(2) .054(2) .047(2) -.014(2) .010(2) -.018(2) C
C(3) .043(2) .044(2) .065(3) .0(2) -.003(2) -.012(2) C
C(4) .040(2) .040(2) .052(2) .0(2) -.008(2) -.007(2) C
C(5) .035(2) .030(2) .041(2) -.0100(10) -.0070(10) .00(10) C
C(6) .034(2) .034(2) .040(2) -.007(2) -.0090(10) -.0010(10) C
C(7) .040(2) .036(2) .035(2) -0.080(10) -.0010(10) -.0030(10) C
C(8) .032(5) .026(7) .045(8) -.011(5) .005(4) -.003(6) C
C(9) .055(12) .086(10) .044(7) -.017(6) -.006(5) -.006(7) C
C(10) .045(6) .049(6) .039(4) .005(6) -.003(4) -.017(5) C
C(11) .056(5) .052(5) .022(5) -.006(4) .008(4) -6(4) C
S .083(2) .0520(10) .052(2) -.038(2) -.0130(10) .0090(10) S
C(8') .036(9) .063(14) .022(9) -.018(8) -.004(6) -.012(9) C
C(9') .038(18) .09(2) .059(17) -.010(13) .003(12) -.005(13) C
C(10') .104(12) .036(7) .020(8) -.019(8) .029(7) -.007(7) C
C(11') .050(9) .030(8) .037(7) .017(8) -.007(7) -.009(6) C
S' .062(3) .071(4) .046(3) -.026(2) -.015(2) .004(2) S

loop_
_atom_site_label
_atom_site_fract_x
_atom_site_fract_y
_atom_site_fract_z
_atom_site_U_iso_or_equiv
_atom_site_thermal_displace_type
_atom_site_calc_flag
_atom_site_calc_attached_atom
_atom_site_refinement_flags
_atom_site_disorder_group
_atom_site_type_symbol
Cu .21200(10) .52010(10) .47150(10) .0340(10) Uani . . . . Cu
Cl(1) -.06270(10) .69390(10) .56230(10) .0410(10) Uani . . . . Cl
Cl(2) .23100(10) .68040(10) .27170(10) .0500(10) Uani . . . . Cl
N(1) .4590(3) .3494(3) .4119(2) .0340(10) Uani . . . . N
N(2) .2597(3) .3964(3) .6567(3) .0330(10) Uani . . . . N
C(1) .5543(4) .3261(4) .2858(3) .0470(10) Uani . . . . C
C(2) .7131(5) .1943(4) .2588(4) .055(2) Uani . . . . C
C(3) .7785(5) .0823(4) .3621(4) .056(2) Uani . . . . C
C(4) .6810(4) .1058(4) .4935(4) .0480(10) Uani . . . . C
C(5) .5232(4) .2395(4) .5150(3) .0360(10) Uani . . . . C
C(6) .4070(4) .2739(4) .6493(3) .0380(10) Uani . . . . C
C(7) .1324(4) .4351(3) .7896(3) .0400(10) Uani . . D . C
C(8) .1907(19) .3200(12) .9086(10) .037(5) Uani . . D A C
C(9) .276(3) .3317(17) 1.0043(15) .065(7) Uani . . D A C
C(10) .2975(17) .1945(10) 1.1075(9) .051(4) Uani . . D A C
C(11) .2172(17) .0914(10) 1.0930(8) .049(4) Uani . . D A C
S .1211(6) .1498(5) .9533(3) .0600(10) Uani . . D A S
C(8') .173(3) .3135(18) .9093(14) .039(8) Uani . . D B C
C(9') .135(3) .170(2) .9547(19) .068(13) Uani . . D B C
C(10') .232(3) .0718(15) 1.0582(18) .062(7) Uani . . D B C
C(11') .331(3) .1454(13) 1.0924(15) .048(6) Uani . . D B C
S' .3163(18) .3318(9) 1.0007(8) .059(2) Uani . . D B S
H(1) .5092 .4038 .2124 .080 Uiso calc ? . . H
H(2) .7787 .1812 .1668 .080 Uiso calc ? . . H
H(3) .8887 -.0105 .3443 .080 Uiso calc ? . . H
H(4) .7239 .0306 .5688 .080 Uiso calc ? . . H
H(6) .4424 .2055 .7295 .080 Uiso calc ? . . H
H(7A) .0155 .4387 .7819 .080 Uiso calc ? . . H
H(7B) .1198 .5433 .8066 .080 Uiso calc ? . . H
H(9) .3292 .4158 .9926 .080 Uiso calc ? . . H
H(10) .3605 .1787 1.1794 .080 Uiso calc ? . . H
H(11) .2210 -.0102 1.1493 .080 Uiso calc ? . . H
H(9') .0825 .1269 .9026 .080 Uiso calc ? . . H
H(10') .2057 -.0216 1.1122 .080 Uiso calc ? . . H
H(11') .3988 .1052 1.1638 .080 Uiso calc ? . . H

loop_
_atom_type_symbol
_atom_type_scat_dispersion_real
_atom_type_scat_dispersion_imag
_atom_type_scat_source
C 0.002 0.002 Int._Tables_Vol_C_Table_6.1.1.4_and_6.1.1.5_(1992)
H 0 0 Int._Tables_Vol_C_Table_6.1.1.4_and_6.1.1.5_(1992)
Cl .132 0.159 Int._Tables_Vol_C_Table_6.1.1.4_and_6.1.1.5_(1992)
Cu 0.263 1.266 Int._Tables_Vol_C_Table_6.1.1.4_and_6.1.1.5_(1992)
N 0.004 0.003 Int._Tables_Vol_C_Table_6.1.1.4_and_6.1.1.5_(1992)
S 0.110 0.124 Int._Tables_Vol_C_Table_6.1.1.4_and_6.1.1.5_(1992)

loop_
_geom_angle_atom_site_label_1
_geom_angle_atom_site_label_2
_geom_angle_atom_site_label_3
_geom_angle_site_symmetry_1
_geom_angle_site_symmetry_2
_geom_angle_site_symmetry_3
_geom_angle
_geom_angle_publ_flag
Cl(1) Cu Cl(2) 2_566 . . 105.50(10) yes
Cl(1) Cu N(1) 2_566 . . 88.10(10) yes
Cl(2) Cu N(1) . . . 92.90(10) yes
Cl(1) Cu N(2) 2_566 . . 90.80(10) yes
Cl(2) Cu N(2) . . . 162.10(10) yes
N(1) Cu N(2) . . . 80.20(10) yes
Cl(1) Cu Cl(1) 2_566 . . 91.10(10) yes
Cl(2) Cu Cl(1) . . . 93.70(10) yes
N(1) Cu Cl(1) . . . 173.30(10) yes
N(2) Cu Cl(1) . . . 93.20(10) yes
Cu Cl(1) Cu . 2_566 2_566 88.90(10) yes
Cu N(1) C(1) . . . 128.0(2) yes
Cu N(1) C(5) . . . 113.6(2) yes
C(1) N(1) C(5) . . . 118.1(2) yes
Cu N(2) C(6) . . . 113.7(2) yes
Cu N(2) C(7) . . . 125.1(2) yes
C(6) N(2) C(7) . . . 121.1(2) yes
N(1) C(1) H(1) . . . 118.3(2) ?
N(1) C(1) C(2) . . . 121.8(3) yes
H(1) C(1) C(2) . . . 119.8(2) ?
C(1) C(2) H(2) . . . 119.8(2) ?
C(1) C(2) C(3) . . . 120.5(3) yes
H(2) C(2) C(3) . . . 119.7(2) ?
C(2) C(3) H(3) . . . 121.1(2) ?
C(2) C(3) C(4) . . . 118.2(3) yes
H(3) C(3) C(4) . . . 120.7(2) ?
C(3) C(4) H(4) . . . 120.5(2) ?
C(3) C(4) C(5) . . . 119.0(3) yes
H(4) C(4) C(5) . . . 120.5(2) ?
N(1) C(5) C(4) . . . 122.4(3) yes
N(1) C(5) C(6) . . . 114.0(2) yes
C(4) C(5) C(6) . . . 123.6(3) yes
N(2) C(6) C(5) . . . 118.4(3) yes
N(2) C(6) H(6) . . . 121.1(2) ?
C(5) C(6) H(6) . . . 120.5(2) ?
N(2) C(7) H(7A) . . . 108.1(2) ?
N(2) C(7) H(7B) . . . 108.5(2) ?
H(7A) C(7) H(7B) . . . 107.60(10) ?
N(2) C(7) C(8) . . . 115.1(4) yes
H(7A) C(7) C(8) . . . 110.3(6) ?
H(7B) C(7) C(8) . . . 107.0(5) ?
N(2) C(7) C(8') . . . 117.4(6) yes
H(7A) C(7) C(8') . . . 103.7(9) ?
H(7B) C(7) C(8') . . . 111.0(7) ?
C(7) C(8) C(9) . . . 131.2(12) no
C(7) C(8) S . . . 117.8(10) no
C(9) C(8) S . . . 110.5(9) no
C(8) C(9) H(9) . . . 121.2(8) ?
C(8) C(9) C(10) . . . 112.4(16) no
H(9) C(9) C(10) . . . 125.8(11) ?
C(9) C(10) H(10) . . . 123.8(11) ?
C(9) C(10) C(11) . . . 112.3(13) no
H(10) C(10) C(11) . . . 123.9(5) ?
C(10) C(11) H(11) . . . 124.9(5) ?
C(10) C(11) S . . . 112.8(7) no
H(11) C(11) S . . . 122.0(4) ?
C(8) S C(11) . . . 91.8(6) no
C(9') C(8') S' . . . 110.6(14) no
C(8') C(9') H(9') . . . 121.5(12) ?
C(8') C(9') C(10') . . . 112.(2) no
H(9') C(9') C(10') . . . 123.2(12) ?
C(9') C(10') H(10') . . . 123.2(14) ?
C(9') C(10') C(11') . . . 112.4(15) no
H(10') C(10') C(11') . . . 122.7(9) ?
C(10') C(11') H(11') . . . 126.1(8) ?
C(10') C(11') S' . . . 112.8(14) no
H(11') C(11') S' . . . 120.9(9) ?
C(8') S' C(11') . . . 91.8(11) no

loop_
_geom_bond_atom_site_label_1
_geom_bond_atom_site_label_2
_geom_bond_site_symmetry_1
_geom_bond_site_symmetry_2
_geom_bond_distance
_geom_bond_publ_flag
Cu Cl(1) . 2_566 2.6980(10) yes
Cu Cl(2) . . 2.2590(10) yes
Cu N(1) . . 2.023(2) yes
Cu N(2) . . 2.050(2) yes
Cu Cl(1) . . 2.2540(10) yes
N(1) C(1) . . 1.333(4) yes
N(1) C(5) . . 1.354(4) yes
N(2) C(6) . . 1.268(3) yes
N(2) C(7) . . 1.492(3) yes
C(1) H(1) . . 0.960 ?
C(1) C(2) . . 1.375(4) yes
C(2) H(2) . . 0.960 ?
C(2) C(3) . . 1.367(5) yes
C(3) H(3) . . 0.960 ?
C(3) C(4) . . 1.384(5) yes
C(4) H(4) . . 0.960 ?
C(4) C(5) . . 1.374(4) yes
C(5) C(6) . . 1.467(4) yes
C(6) H(6) . . 0.960 ?
C(7) H(7A) . . 0.960 ?
C(7) H(7B) . . 0.960 ?
C(7) C(8) . . 1.482(10) yes
C(8) C(9) . . 1.37(3) no
C(8) S . . 1.733(14) no
C(9) H(9) . . 0.960 ?
C(9) C(10) . . 1.433(15) no
C(10) H(10) . . 0.960 ?
C(10) C(11) . . 1.344(19) no
C(11) H(11) . . 0.960 ?
C(11) S . . 1.704(11) no
C(8') C(9') . . 1.38(3) no
C(8') S' . . 1.73(3) no
C(9') H(9') . . 0.960 ?
C(9') C(10') . . 1.43(3) no
C(10') H(10') . . 0.960 ?
C(10') C(11') . . 1.34(3) no
C(11') H(11') . . 0.960 ?
C(11') S' . . 1.704(14) no

loop_
_geom_contact_atom_site_label_1
_geom_contact_atom_site_label_2
_geom_contact_distance
_geom_contact_site_symmetry_2
_geom_contact_publ_flag
H(1) Cl(2) 2.662 . yes
H(4) Cl(1) 2.810 1_645 yes
H(7A) Cl(1) 2.869 . yes
H(7A) Cl(2) 2.782 2_566 yes
H(11) Cl(2) 2.749 1_546 yes
H(10') Cl(2) 2.777 1_546 yes
